data_7250956
loop_
_publ_author_name
'Lee, Byoung Gwan'
'Kim, Dongwook'
'Bae, Jin Young'
'Jeong, Ji Woo'
'Lim, Dae-Woon'

_publ_section_title
;
 Coordinated water modulation for proton conductivity via post-synthetic
 transmetalation in yttrium-based coordination polymers
;
_journal_issue 36
_journal_name_full CrystEngComm
_journal_page_first 5952
_journal_page_last 5958
_journal_paper_doi 10.1039/D5CE00639B
_journal_volume 27
_journal_year 2025
_chemical_formula_moiety 'C12 H9 K3 O12 S2'
_chemical_formula_sum 'C12 H9 K3 O12 S2'
_chemical_formula_weight 526.61
_space_group_crystal_system monoclinic
_space_group_IT_number 15
_space_group_name_Hall '-C 2yc'
_space_group_name_H-M_alt 'C 1 2/c 1'
_atom_sites_solution_hydrogens mixed
_atom_sites_solution_primary direct
_audit_creation_method SHELXL-2019/3
_audit_update_record
;
2025-06-10 deposited with the CCDC.	2025-08-20 downloaded from the CCDC.
;
_cell_angle_alpha 90
_cell_angle_beta 93.194(2)
_cell_angle_gamma 90
_cell_formula_units_Z 4
_cell_length_a 20.6899(13)
_cell_length_b 7.2134(4)
_cell_length_c 11.8766(6)
_cell_measurement_reflns_used 9684
_cell_measurement_temperature 203(2)
_cell_measurement_theta_max 28.00
_cell_measurement_theta_min 2.99
_cell_volume 1769.76(17)
_computing_cell_refinement 'Bruker APEX5 software'
_computing_data_collection 'Bruker APEX5 software'
_computing_data_reduction 'Bruker APEX5 software'
_computing_molecular_graphics ORTEP
_computing_publication_material CIFTAB
_computing_structure_refinement 'SHELXL-2019/2 (Sheldrick, 2019)'
_computing_structure_solution 'SHELXS-2013/1 (Sheldrick, 2013)'
_diffrn_ambient_temperature 203(2)
_diffrn_measured_fraction_theta_full 0.999
_diffrn_measured_fraction_theta_max 0.997
_diffrn_measurement_device_type 'PHOTON II CPAD detector'
_diffrn_measurement_method 'phi and omega scans'
_diffrn_radiation_type MoK\a
_diffrn_radiation_wavelength 0.71073
_diffrn_reflns_av_R_equivalents 0.0476
_diffrn_reflns_av_unetI/netI 0.0198
_diffrn_reflns_Laue_measured_fraction_full 0.999
_diffrn_reflns_Laue_measured_fraction_max 0.997
_diffrn_reflns_limit_h_max 27
_diffrn_reflns_limit_h_min -27
_diffrn_reflns_limit_k_max 9
_diffrn_reflns_limit_k_min -9
_diffrn_reflns_limit_l_max 15
_diffrn_reflns_limit_l_min -15
_diffrn_reflns_number 28197
_diffrn_reflns_point_group_measured_fraction_full 0.999
_diffrn_reflns_point_group_measured_fraction_max 0.997
_diffrn_reflns_theta_full 25.242
_diffrn_reflns_theta_max 28.021
_diffrn_reflns_theta_min 2.991
_diffrn_source 'Ius 3.0 microfocus source'
_exptl_absorpt_coefficient_mu 1.073
_exptl_absorpt_correction_T_max 0.7456
_exptl_absorpt_correction_T_min 0.6752
_exptl_absorpt_correction_type multi-scan
_exptl_absorpt_process_details SADABS
_exptl_crystal_colour colourless
_exptl_crystal_density_diffrn 1.976
_exptl_crystal_description block
_exptl_crystal_F_000 1064
_exptl_crystal_size_max 0.053
_exptl_crystal_size_mid 0.035
_exptl_crystal_size_min 0.024
_refine_diff_density_max 0.623
_refine_diff_density_min -0.492
_refine_diff_density_rms 0.065
_refine_ls_extinction_method none
_refine_ls_goodness_of_fit_ref 1.066
_refine_ls_hydrogen_treatment mixed
_refine_ls_matrix_type full
_refine_ls_number_parameters 151
_refine_ls_number_reflns 2148
_refine_ls_number_restraints 0
_refine_ls_restrained_S_all 1.066
_refine_ls_R_factor_all 0.0326
_refine_ls_R_factor_gt 0.0291
_refine_ls_shift/su_max 0.001
_refine_ls_shift/su_mean 0.000
_refine_ls_structure_factor_coef Fsqd
_refine_ls_weighting_details 'w=1/[\s^2^(Fo^2^)+(0.0295P)^2^+3.3361P] where P=(Fo^2^+2Fc^2^)/3'
_refine_ls_weighting_scheme calc
_refine_ls_wR_factor_gt 0.0681
_refine_ls_wR_factor_ref 0.0705
_reflns_Friedel_coverage 0.000
_reflns_number_gt 1978
_reflns_number_total 2148
_reflns_threshold_expression 'I > 2\s(I)'
_cod_data_source_file d5ce00639b2.cif
_cod_data_source_block 24015
_cod_depositor_comments
;
The following automatic conversions were performed:

data item '_exptl_absorpt_correction_type' value 'MULTI-SCAN' was
changed to 'multi-scan' in accordance with the
/home/data/users/saulius/crontab/automatic-downloads/current/RSC/lib/dictionaries/cif_core.dic
dictionary named 'cif_core.dic' version 2.4.2 last updated on
2011-04-26.

Automatic conversion script
Id: cif_fix_values 8170 2020-07-09 18:12:32Z antanas 
;
_cod_original_sg_symbol_H-M 'C 2/c'
_cod_database_code 7250956
_shelx_shelxl_version_number 2019/3
_shelx_space_group_comment
;
The symmetry employed for this shelxl refinement is uniquely defined
by the following loop, which should always be used as a source of
symmetry information in preference to the above space-group names.
They are only intended as comments.
;
_shelx_estimated_absorpt_t_min 0.945
_shelx_estimated_absorpt_t_max 0.975

loop_
_space_group_symop_operation_xyz
'x, y, z'
'-x, y, -z+1/2'
'x+1/2, y+1/2, z'
'-x+1/2, y+1/2, -z+1/2'
'-x, -y, -z'
'x, -y, z-1/2'
'-x+1/2, -y+1/2, -z'
'x+1/2, -y+1/2, z-1/2'

loop_
_atom_site_label
_atom_site_type_symbol
_atom_site_fract_x
_atom_site_fract_y
_atom_site_fract_z
_atom_site_U_iso_or_equiv
_atom_site_adp_type
_atom_site_occupancy
_atom_site_site_symmetry_order
_atom_site_calc_flag
_atom_site_refinement_flags_posn
_atom_site_refinement_flags_adp
_atom_site_refinement_flags_occupancy
_atom_site_disorder_assembly
_atom_site_disorder_group
K1 K 0.500000 0.17950(7) 0.250000 0.02141(12) Uani 1 2 d S T P A .
K2 K 0.40739(2) -0.33979(6) 0.05668(4) 0.03214(12) Uani 1 1 d . . . . .
S3 S 0.41184(2) 0.13290(5) -0.01940(3) 0.01629(10) Uani 1 1 d . . . . .
O4 O 0.41281(6) 0.0265(2) 0.08429(12) 0.0317(3) Uani 1 1 d . . . . .
O5 O 0.44338(7) 0.31072(19) -0.00194(15) 0.0375(4) Uani 1 1 d . . . . .
O6 O 0.4334(4) 0.011(2) -0.1077(6) 0.0262(16) Uani 0.67(5) 1 d . . P A 1
O6B O 0.4417(7) 0.086(7) -0.1235(14) 0.039(6) Uani 0.33(5) 1 d . . P A 2
C7 C 0.31151(7) 0.1703(2) -0.17273(12) 0.0151(3) Uani 1 1 d . . . . .
H7 H 0.342945 0.138232 -0.224711 0.018 Uiso 1 1 calc R U . . .
C8 C 0.32887(7) 0.1812(2) -0.05979(12) 0.0141(3) Uani 1 1 d . . . . .
C9 C 0.28258(7) 0.2326(2) 0.02033(12) 0.0130(3) Uani 1 1 d . . . . .
C10 C 0.29884(7) 0.2493(2) 0.13775(12) 0.0149(3) Uani 1 1 d . . . . .
H10 H 0.342281 0.229432 0.165257 0.018 Uiso 1 1 calc R U . . .
C11 C 0.25278(7) 0.2936(2) 0.21193(12) 0.0145(3) Uani 1 1 d . . . . .
C12 C 0.27181(8) 0.2986(2) 0.33597(13) 0.0170(3) Uani 1 1 d . . . . .
O13 O 0.32790(6) 0.3365(2) 0.36857(10) 0.0259(3) Uani 1 1 d . . . . .
O14 O 0.22689(6) 0.25677(19) 0.40193(9) 0.0224(3) Uani 1 1 d . . . . .
H14 H 0.246(3) 0.253(9) 0.472(4) 0.034 Uiso 0.5 1 d . U P . .
O15 O 0.57379(7) 0.5063(2) 0.23266(12) 0.0293(3) Uani 1 1 d . . . . .
H15A H 0.5592(14) 0.580(4) 0.187(2) 0.044 Uiso 1 1 d . U . . .
H15B H 0.6074(15) 0.460(4) 0.209(2) 0.044 Uiso 1 1 d . U . . .

loop_
_atom_site_aniso_label
_atom_site_aniso_U_11
_atom_site_aniso_U_22
_atom_site_aniso_U_33
_atom_site_aniso_U_23
_atom_site_aniso_U_13
_atom_site_aniso_U_12
K1 0.0226(2) 0.0229(2) 0.0191(2) 0.000 0.00430(18) 0.000
K2 0.0407(3) 0.0263(2) 0.0279(2) -0.00194(15) -0.01120(17) 0.00824(16)
S3 0.01157(17) 0.0221(2) 0.01509(18) -0.00400(14) -0.00062(13) 0.00375(13)
O4 0.0188(6) 0.0349(7) 0.0406(8) 0.0170(6) -0.0050(5) 0.0038(5)
O5 0.0222(6) 0.0234(6) 0.0652(10) 0.0080(6) -0.0129(6) -0.0052(5)
O6 0.0180(14) 0.037(4) 0.0235(15) -0.0141(18) 0.0003(10) 0.0098(17)
O6B 0.019(3) 0.071(16) 0.026(3) -0.020(6) 0.001(2) 0.015(5)
C7 0.0148(7) 0.0189(7) 0.0119(7) -0.0017(5) 0.0024(5) 0.0004(5)
C8 0.0126(7) 0.0165(7) 0.0131(7) -0.0008(5) -0.0004(5) 0.0021(5)
C9 0.0138(7) 0.0139(6) 0.0112(6) 0.0000(5) 0.0004(5) 0.0014(5)
C10 0.0143(7) 0.0189(7) 0.0113(7) -0.0002(5) -0.0018(5) 0.0014(5)
C11 0.0173(7) 0.0174(7) 0.0087(6) 0.0001(5) -0.0009(5) -0.0003(5)
C12 0.0206(7) 0.0193(7) 0.0109(7) -0.0003(5) -0.0004(5) 0.0013(6)
O13 0.0215(6) 0.0433(8) 0.0126(5) 0.0010(5) -0.0029(4) -0.0075(5)
O14 0.0202(6) 0.0378(7) 0.0091(5) 0.0010(5) 0.0016(4) -0.0013(5)
O15 0.0237(6) 0.0365(7) 0.0282(7) 0.0034(6) 0.0049(5) 0.0003(6)

loop_
_atom_type_symbol
_atom_type_description
_atom_type_scat_dispersion_real
_atom_type_scat_dispersion_imag
_atom_type_scat_source
C C 0.0033 0.0016 'International Tables Vol C Tables 4.2.6.8 and 6.1.1.4'
H H 0.0000 0.0000 'International Tables Vol C Tables 4.2.6.8 and 6.1.1.4'
O O 0.0106 0.0060 'International Tables Vol C Tables 4.2.6.8 and 6.1.1.4'
S S 0.1246 0.1234 'International Tables Vol C Tables 4.2.6.8 and 6.1.1.4'
K K 0.2009 0.2494 'International Tables Vol C Tables 4.2.6.8 and 6.1.1.4'

loop_
_geom_angle_atom_site_label_1
_geom_angle_atom_site_label_2
_geom_angle_atom_site_label_3
_geom_angle
_geom_angle_site_symmetry_1
_geom_angle_site_symmetry_3
_geom_angle_publ_flag
O6 K1 O6 116.9(8) 5_655 6_556 ?
O6 K1 O6B 12.6(7) 5_655 5_655 ?
O6 K1 O6B 104.4(15) 6_556 5_655 ?
O6 K1 O6B 104.4(15) 5_655 6_556 ?
O6 K1 O6B 12.6(7) 6_556 6_556 ?
O6 K1 O4 84.61(16) 5_655 2_655 ?
O6 K1 O4 71.61(15) 6_556 2_655 ?
O6 K1 O4 71.61(15) 5_655 . ?
O6 K1 O4 84.61(16) 6_556 . ?
O6B K1 O4 68.2(3) 5_655 . ?
O6B K1 O4 80.0(4) 6_556 . ?
O4 K1 O4 133.92(6) 2_655 . ?
O6 K1 O15 94.9(4) 5_655 . ?
O6 K1 O15 142.1(3) 6_556 . ?
O6B K1 O15 106.7(10) 5_655 . ?
O6B K1 O15 151.2(7) 6_556 . ?
O4 K1 O15 92.87(4) 2_655 . ?
O4 K1 O15 127.13(4) . . ?
O6 K1 O15 142.1(3) 5_655 2_655 ?
O6 K1 O15 94.9(4) 6_556 2_655 ?
O6B K1 O15 151.2(7) 5_655 2_655 ?
O6B K1 O15 106.7(10) 6_556 2_655 ?
O4 K1 O15 127.13(4) 2_655 2_655 ?
O4 K1 O15 92.87(4) . 2_655 ?
O15 K1 O15 66.72(6) . 2_655 ?
O6 K1 O5 74.8(2) 5_655 . ?
O6 K1 O5 124.21(9) 6_556 . ?
O6B K1 O5 81.3(6) 5_655 . ?
O6B K1 O5 123.5(2) 6_556 . ?
O4 K1 O5 158.23(4) 2_655 . ?
O4 K1 O5 45.29(4) . . ?
O15 K1 O5 81.95(4) . . ?
O15 K1 O5 70.09(4) 2_655 . ?
O6 K1 O5 124.21(9) 5_655 2_655 ?
O6 K1 O5 74.8(2) 6_556 2_655 ?
O4 K1 O5 45.29(4) 2_655 2_655 ?
O4 K1 O5 158.23(4) . 2_655 ?
O15 K1 O5 70.09(4) . 2_655 ?
O15 K1 O5 81.95(4) 2_655 2_655 ?
O5 K1 O5 146.57(5) . 2_655 ?
O6 K1 S3 68.81(9) 5_655 . ?
O6 K1 S3 105.31(13) 6_556 . ?
O6B K1 S3 70.5(3) 5_655 . ?
O6B K1 S3 101.8(4) 6_556 . ?
O4 K1 S3 148.70(3) 2_655 . ?
O4 K1 S3 21.98(3) . . ?
O15 K1 S3 105.18(3) . . ?
O15 K1 S3 83.90(3) 2_655 . ?
O5 K1 S3 23.67(2) . . ?
O5 K1 S3 165.81(3) 2_655 . ?
O6 K1 S3 105.31(13) 5_655 2_655 ?
O6 K1 S3 68.81(9) 6_556 2_655 ?
O4 K1 S3 21.98(3) 2_655 2_655 ?
O4 K1 S3 148.69(3) . 2_655 ?
O15 K1 S3 83.90(3) . 2_655 ?
O15 K1 S3 105.18(3) 2_655 2_655 ?
O5 K1 S3 165.81(3) . 2_655 ?
O5 K1 S3 23.66(2) 2_655 2_655 ?
S3 K1 S3 169.31(2) . 2_655 ?
O6 K1 H15B 80.3(6) 5_655 . ?
O6 K1 H15B 149.3(5) 6_556 . ?
O6B K1 H15B 91.7(11) 5_655 . ?
O6B K1 H15B 152.9(6) 6_556 . ?
O4 K1 H15B 85.9(5) 2_655 . ?
O4 K1 H15B 126.0(5) . . ?
O15 K1 H15B 15.6(6) . . ?
O15 K1 H15B 82.0(6) 2_655 . ?
O5 K1 H15B 83.6(5) . . ?
O5 K1 H15B 74.4(5) 2_655 . ?
S3 K1 H15B 104.7(5) . . ?
S3 K1 H15B 82.5(5) 2_655 . ?
O4 K2 O13 96.47(4) . 6 ?
O4 K2 O5 159.57(5) . 1_545 ?
O13 K2 O5 87.66(4) 6 1_545 ?
O4 K2 O15 106.63(5) . 2_645 ?
O13 K2 O15 143.78(5) 6 2_645 ?
O5 K2 O15 80.33(5) 1_545 2_645 ?
O4 K2 O14 77.14(4) . 4_545 ?
O13 K2 O14 66.26(4) 6 4_545 ?
O5 K2 O14 122.45(4) 1_545 4_545 ?
O15 K2 O14 91.77(4) 2_645 4_545 ?
O4 K2 O5 85.73(4) . 5_655 ?
O13 K2 O5 112.45(4) 6 5_655 ?
O5 K2 O5 74.25(4) 1_545 5_655 ?
O15 K2 O5 97.03(4) 2_645 5_655 ?
O14 K2 O5 162.41(4) 4_545 5_655 ?
O4 K2 O6 45.28(9) . . ?
O13 K2 O6 67.09(12) 6 . ?
O5 K2 O6 120.53(8) 1_545 . ?
O15 K2 O6 147.18(12) 2_645 . ?
O14 K2 O6 96.05(9) 4_545 . ?
O5 K2 O6 68.53(9) 5_655 . ?
O4 K2 S3 21.87(3) . . ?
O13 K2 S3 78.65(3) 6 . ?
O5 K2 S3 144.63(4) 1_545 . ?
O15 K2 S3 128.29(4) 2_645 . ?
O14 K2 S3 81.49(3) 4_545 . ?
O5 K2 S3 81.10(3) 5_655 . ?
O6 K2 S3 24.37(8) . . ?
O4 K2 K1 79.78(3) . 5_655 ?
O13 K2 K1 65.33(3) 6 5_655 ?
O5 K2 K1 83.87(4) 1_545 5_655 ?
O15 K2 K1 145.20(3) 2_645 5_655 ?
O14 K2 K1 122.75(3) 4_545 5_655 ?
O5 K2 K1 48.64(3) 5_655 5_655 ?
O6 K2 K1 36.85(7) . 5_655 ?
S3 K2 K1 60.764(11) . 5_655 ?
O4 K2 K1 133.15(3) . 1_545 ?
O13 K2 K1 130.38(3) 6 1_545 ?
O5 K2 K1 46.21(4) 1_545 1_545 ?
O15 K2 K1 36.20(3) 2_645 1_545 ?
O14 K2 K1 118.38(3) 4_545 1_545 ?
O5 K2 K1 76.53(3) 5_655 1_545 ?
O6 K2 K1 145.05(9) . 1_545 ?
S3 K2 K1 148.621(14) . 1_545 ?
K1 K2 K1 115.674(11) 5_655 1_545 ?
O4 K2 K2 119.34(3) . 5_645 ?
O13 K2 K2 103.55(3) 6 5_645 ?
O5 K2 K2 40.54(3) 1_545 5_645 ?
O15 K2 K2 89.18(3) 2_645 5_645 ?
O14 K2 K2 162.39(3) 4_545 5_645 ?
O5 K2 K2 33.71(3) 5_655 5_645 ?
O6 K2 K2 92.62(7) . 5_645 ?
S3 K2 K2 111.452(18) . 5_645 ?
K1 K2 K2 59.479(11) 5_655 5_645 ?
K1 K2 K2 56.195(8) 1_545 5_645 ?
O4 K2 K1 31.11(3) . . ?
O13 K2 K1 127.23(3) 6 . ?
O5 K2 K1 138.11(3) 1_545 . ?
O15 K2 K1 81.10(3) 2_645 . ?
O14 K2 K1 95.29(3) 4_545 . ?
O5 K2 K1 71.21(3) 5_655 . ?
O6 K2 K1 66.48(11) . . ?
S3 K2 K1 49.101(9) . . ?
K1 K2 K1 90.600(10) 5_655 . ?
K1 K2 K1 102.206(9) 1_545 . ?
K2 K2 K1 102.224(14) 5_645 . ?
O5 S3 O4 111.23(9) . . ?
O5 S3 O6B 97(2) . . ?
O4 S3 O6B 127.9(19) . . ?
O5 S3 O6 118.9(6) . . ?
O4 S3 O6 107.6(6) . . ?
O5 S3 C8 106.45(8) . . ?
O4 S3 C8 107.35(7) . . ?
O6B S3 C8 105.3(4) . . ?
O6 S3 C8 104.57(19) . . ?
O5 S3 K2 146.78(6) . . ?
O4 S3 K2 43.18(6) . . ?
O6B S3 K2 91(2) . . ?
O6 S3 K2 67.3(7) . . ?
C8 S3 K2 102.61(5) . . ?
O5 S3 K1 65.75(6) . . ?
O4 S3 K1 46.69(6) . . ?
O6B S3 K1 123.9(3) . . ?
O6 S3 K1 122.32(19) . . ?
C8 S3 K1 130.46(5) . . ?
K2 S3 K1 83.232(13) . . ?
S3 O4 K2 114.94(9) . . ?
S3 O4 K1 111.33(7) . . ?
K2 O4 K1 119.67(5) . . ?
S3 O5 K2 136.64(9) . 1_565 ?
S3 O5 K2 117.47(8) . 5_655 ?
K2 O5 K2 105.75(4) 1_565 5_655 ?
S3 O5 K1 90.58(7) . . ?
K2 O5 K1 97.01(5) 1_565 . ?
K2 O5 K1 84.54(3) 5_655 . ?
S3 O6 K1 166.1(6) . 5_655 ?
S3 O6 K2 88.3(6) . . ?
K1 O6 K2 95.1(4) 5_655 . ?
S3 O6B K1 148(3) . 5_655 ?
C8 C7 C11 120.24(13) . 7 ?
C8 C7 H7 119.9 . . ?
C11 C7 H7 119.9 7 . ?
C7 C8 C9 121.00(13) . . ?
C7 C8 S3 116.47(11) . . ?
C9 C8 S3 122.52(11) . . ?
C10 C9 C9 118.96(16) . 7 ?
C10 C9 C8 122.82(13) . . ?
C9 C9 C8 118.22(16) 7 . ?
C11 C10 C9 121.01(13) . . ?
C11 C10 H10 119.5 . . ?
C9 C10 H10 119.5 . . ?
C10 C11 C7 120.53(13) . 7 ?
C10 C11 C12 118.78(13) . . ?
C7 C11 C12 120.67(13) 7 . ?
O13 C12 O14 124.11(14) . . ?
O13 C12 C11 120.20(14) . . ?
O14 C12 C11 115.67(14) . . ?
C12 O13 K2 141.34(11) . 6_556 ?
C12 O14 K2 151.96(10) . 4 ?
C12 O14 H14 106(4) . . ?
K2 O14 H14 102(4) 4 . ?
K2 O15 K1 108.74(5) 2_665 . ?
K2 O15 H15A 112(2) 2_665 . ?
K1 O15 H15A 115(2) . . ?
K2 O15 H15B 113.3(19) 2_665 . ?
K1 O15 H15B 98.9(19) . . ?
H15A O15 H15B 109(3) . . ?

loop_
_geom_bond_atom_site_label_1
_geom_bond_atom_site_label_2
_geom_bond_distance
_geom_bond_site_symmetry_2
_geom_bond_publ_flag
K1 O6 2.628(4) 5_655 ?
K1 O6 2.628(4) 6_556 ?
K1 O6B 2.75(2) 5_655 ?
K1 O6B 2.75(2) 6_556 ?
K1 O4 2.8195(15) 2_655 ?
K1 O4 2.8195(15) . ?
K1 O15 2.8220(15) . ?
K1 O15 2.8221(15) 2_655 ?
K1 O5 3.2910(16) . ?
K1 O5 3.2910(16) 2_655 ?
K1 S3 3.6092(4) . ?
K1 S3 3.6093(4) 2_655 ?
K1 H15B 3.07(3) . ?
K2 O4 2.6642(16) . ?
K2 O13 2.6995(13) 6 ?
K2 O5 2.7298(16) 1_545 ?
K2 O15 2.7452(15) 2_645 ?
K2 O14 2.9322(13) 4_545 ?
K2 O5 3.1974(16) 5_655 ?
K2 O6 3.259(16) . ?
K2 S3 3.5299(6) . ?
K2 K2 4.7343(9) 5_645 ?
S3 O5 1.4488(14) . ?
S3 O4 1.4502(14) . ?
S3 O6B 1.453(11) . ?
S3 O6 1.457(4) . ?
S3 C8 1.7909(15) . ?
C7 C8 1.371(2) . ?
C7 C11 1.409(2) 7 ?
C7 H7 0.9500 . ?
C8 C9 1.436(2) . ?
C9 C10 1.421(2) . ?
C9 C9 1.429(3) 7 ?
C10 C11 1.371(2) . ?
C10 H10 0.9500 . ?
C11 C12 1.504(2) . ?
C12 O13 1.234(2) . ?
C12 O14 1.284(2) . ?
O14 H14 0.90(4) . ?
O15 H15A 0.80(3) . ?
O15 H15B 0.84(3) . ?

loop_
_geom_hbond_atom_site_label_D
_geom_hbond_atom_site_label_H
_geom_hbond_atom_site_label_A
_geom_hbond_distance_DH
_geom_hbond_distance_HA
_geom_hbond_distance_DA
_geom_hbond_angle_DHA
_geom_hbond_site_symmetry_A
_geom_hbond_publ_flag
O14 H14 O13 0.90(4) 2.58(6) 3.0841(17) 116(5) 7_556 yes
O14 H14 O14 0.90(4) 1.58(4) 2.470(2) 175(6) 7_556 yes
O15 H15A O5 0.80(3) 2.34(3) 3.045(2) 148(3) 5_665 yes
O15 H15A O6B 0.80(3) 2.52(6) 3.22(5) 146(3) 5_665 yes

loop_
_geom_torsion_atom_site_label_1
_geom_torsion_atom_site_label_2
_geom_torsion_atom_site_label_3
_geom_torsion_atom_site_label_4
_geom_torsion
_geom_torsion_site_symmetry_1
_geom_torsion_site_symmetry_2
_geom_torsion_site_symmetry_3
_geom_torsion_site_symmetry_4
_geom_torsion_publ_flag
O5 S3 O4 K2 -153.83(8) . . . . ?
O6B S3 O4 K2 -36.4(16) . . . . ?
O6 S3 O4 K2 -22.0(4) . . . . ?
C8 S3 O4 K2 90.09(8) . . . . ?
K1 S3 O4 K2 -140.14(10) . . . . ?
O5 S3 O4 K1 -13.69(10) . . . . ?
O6B S3 O4 K1 103.8(16) . . . . ?
O6 S3 O4 K1 118.2(4) . . . . ?
C8 S3 O4 K1 -129.77(7) . . . . ?
K2 S3 O4 K1 140.14(10) . . . . ?
O4 S3 O5 K2 -89.98(13) . . . 1_565 ?
O6B S3 O5 K2 134.9(9) . . . 1_565 ?
O6 S3 O5 K2 144.2(3) . . . 1_565 ?
C8 S3 O5 K2 26.65(15) . . . 1_565 ?
K2 S3 O5 K2 -123.41(9) . . . 1_565 ?
K1 S3 O5 K2 -100.87(14) . . . 1_565 ?
O4 S3 O5 K2 95.04(10) . . . 5_655 ?
O6B S3 O5 K2 -40.1(9) . . . 5_655 ?
O6 S3 O5 K2 -30.7(3) . . . 5_655 ?
C8 S3 O5 K2 -148.33(7) . . . 5_655 ?
K2 S3 O5 K2 61.60(16) . . . 5_655 ?
K1 S3 O5 K2 84.15(6) . . . 5_655 ?
O4 S3 O5 K1 10.89(8) . . . . ?
O6B S3 O5 K1 -124.3(9) . . . . ?
O6 S3 O5 K1 -114.9(3) . . . . ?
C8 S3 O5 K1 127.52(5) . . . . ?
K2 S3 O5 K1 -22.55(14) . . . . ?
O5 S3 O6 K1 39(4) . . . 5_655 ?
O4 S3 O6 K1 -88(4) . . . 5_655 ?
C8 S3 O6 K1 158(4) . . . 5_655 ?
K2 S3 O6 K1 -105(4) . . . 5_655 ?
K1 S3 O6 K1 -39(4) . . . 5_655 ?
O5 S3 O6 K2 143.6(2) . . . . ?
O4 S3 O6 K2 16.1(2) . . . . ?
C8 S3 O6 K2 -97.82(13) . . . . ?
K1 S3 O6 K2 65.5(5) . . . . ?
O5 S3 O6B K1 137(2) . . . 5_655 ?
O4 S3 O6B K1 13(3) . . . 5_655 ?
C8 S3 O6B K1 -113.8(16) . . . 5_655 ?
K2 S3 O6B K1 -11(2) . . . 5_655 ?
K1 S3 O6B K1 72(4) . . . 5_655 ?
C11 C7 C8 C9 -1.1(2) 7 . . . ?
C11 C7 C8 S3 -179.93(12) 7 . . . ?
O5 S3 C8 C7 100.48(14) . . . . ?
O4 S3 C8 C7 -140.32(13) . . . . ?
O6B S3 C8 C7 -1(2) . . . . ?
O6 S3 C8 C7 -26.3(7) . . . . ?
K2 S3 C8 C7 -95.79(12) . . . . ?
K1 S3 C8 C7 172.37(9) . . . . ?
O5 S3 C8 C9 -78.30(15) . . . . ?
O4 S3 C8 C9 40.90(15) . . . . ?
O6B S3 C8 C9 180(2) . . . . ?
O6 S3 C8 C9 155.0(7) . . . . ?
K2 S3 C8 C9 85.42(13) . . . . ?
K1 S3 C8 C9 -6.42(16) . . . . ?
C7 C8 C9 C10 -178.68(15) . . . . ?
S3 C8 C9 C10 0.0(2) . . . . ?
C7 C8 C9 C9 1.6(3) . . . 7 ?
S3 C8 C9 C9 -179.66(14) . . . 7 ?
C9 C9 C10 C11 1.6(3) 7 . . . ?
C8 C9 C10 C11 -178.15(14) . . . . ?
C9 C10 C11 C7 -2.1(2) . . . 7 ?
C9 C10 C11 C12 176.47(14) . . . . ?
C10 C11 C12 O13 28.7(2) . . . . ?
C7 C11 C12 O13 -152.69(16) 7 . . . ?
C10 C11 C12 O14 -149.56(15) . . . . ?
C7 C11 C12 O14 29.0(2) 7 . . . ?
O14 C12 O13 K2 7.8(3) . . . 6_556 ?
C11 C12 O13 K2 -170.32(12) . . . 6_556 ?
O13 C12 O14 K2 177.36(15) . . . 4 ?
C11 C12 O14 K2 -4.4(3) . . . 4 ?
